data_7114047
loop_
_publ_author_name
'Smith, Christopher B.'
'Constable, Edwin C.'
'Housecroft, Catherine E.'
'Kariuki, Benson M.'

_publ_section_title
;
 Formation of a [1???+???1] metallomacrocycle from a heterotritopic ligand
 containing two terpy and one bipy metal-binding domains
;
_journal_issue 18
_journal_name_full 'Chemical Communications'
_journal_page_first 2068
_journal_paper_doi 10.1039/b205233d
_journal_year 2002
_chemical_formula_moiety 'C64 H58 Fe N8 O8, C3 H6 O, 2(P F6) '
_chemical_formula_sum 'C67 H64 F12 Fe N8 O9 P2'
_chemical_formula_weight 1471.05
_chemical_name_systematic
;
?
;
_space_group_IT_number 14
_symmetry_cell_setting monoclinic
_symmetry_space_group_name_Hall '-P 2yn'
_symmetry_space_group_name_H-M 'P 1 21/n 1'
_atom_sites_solution_hydrogens geom
_atom_sites_solution_primary direct
_atom_sites_solution_secondary difmap
_audit_creation_method SHELXL-97
_cell_angle_alpha 90.00
_cell_angle_beta 93.440(3)
_cell_angle_gamma 90.00
_cell_formula_units_Z 4
_cell_length_a 9.4845(5)
_cell_length_b 20.2873(12)
_cell_length_c 33.9574(18)
_cell_measurement_reflns_used 2216
_cell_measurement_temperature 200(2)
_cell_measurement_theta_max 63.33
_cell_measurement_theta_min 2.54
_cell_volume 6522.1(6)
_computing_cell_refinement SAINTPLUS
_computing_data_collection SMART
_computing_data_reduction SAINTPLUS
_computing_molecular_graphics PLATON
_computing_publication_material PLATON
_computing_structure_refinement SHELXTL
_computing_structure_solution SHELXTL
_diffrn_ambient_temperature 223(2)
_diffrn_measured_fraction_theta_full 0.683
_diffrn_measured_fraction_theta_max 0.683
_diffrn_measurement_device_type 'Bruker Smart 6000 CCD'
_diffrn_measurement_method 'CCD scans'
_diffrn_radiation_monochromator graphite
_diffrn_radiation_source 'fine-focus sealed tube'
_diffrn_radiation_type CuK\a
_diffrn_radiation_wavelength 1.54178
_diffrn_reflns_av_R_equivalents 0.0890
_diffrn_reflns_av_sigmaI/netI 0.2597
_diffrn_reflns_limit_h_max 6
_diffrn_reflns_limit_h_min -10
_diffrn_reflns_limit_k_max 22
_diffrn_reflns_limit_k_min -14
_diffrn_reflns_limit_l_max 37
_diffrn_reflns_limit_l_min -30
_diffrn_reflns_number 12903
_diffrn_reflns_theta_full 63.33
_diffrn_reflns_theta_max 63.33
_diffrn_reflns_theta_min 2.54
_exptl_absorpt_coefficient_mu 3.184
_exptl_absorpt_correction_T_max 1.0
_exptl_absorpt_correction_T_min 0.68587
_exptl_absorpt_correction_type empirical
_exptl_absorpt_process_details 'SADABS in SaintPlus'
_exptl_crystal_colour purple
_exptl_crystal_density_diffrn 1.498
_exptl_crystal_density_method 'not measured'
_exptl_crystal_description plate
_exptl_crystal_F_000 3032
_exptl_crystal_size_max 0.40
_exptl_crystal_size_mid 0.10
_exptl_crystal_size_min 0.04
_refine_diff_density_max 0.442
_refine_diff_density_min -0.420
_refine_diff_density_rms 0.091
_refine_ls_extinction_coef 0.00171(17)
_refine_ls_extinction_expression Fc^*^=kFc[1+0.001xFc^2^\l^3^/sin(2\q)]^-1/4^
_refine_ls_extinction_method SHELXL
_refine_ls_goodness_of_fit_ref 0.940
_refine_ls_hydrogen_treatment mixed
_refine_ls_matrix_type full
_refine_ls_number_parameters 733
_refine_ls_number_reflns 7257
_refine_ls_number_restraints 1243
_refine_ls_restrained_S_all 0.877
_refine_ls_R_factor_all 0.2825
_refine_ls_R_factor_gt 0.1027
_refine_ls_shift/su_max 0.010
_refine_ls_shift/su_mean 0.000
_refine_ls_structure_factor_coef Fsqd
_refine_ls_weighting_details 'calc w=1/[\s^2^(Fo^2^)+(0.1599P)^2^+0.0000P] where P=(Fo^2^+2Fc^2^)/3'
_refine_ls_weighting_scheme calc
_refine_ls_wR_factor_gt 0.2330
_refine_ls_wR_factor_ref 0.3428
_reflns_number_gt 2216
_reflns_number_total 7257
_reflns_threshold_expression >2sigma(I)
_cod_data_source_file b205233d.txt
_cod_data_source_block cs239
_cod_depositor_comments
;
The following automatic conversions were performed:

'_symmetry_cell_setting' value 'Monoclinic' changed to 'monoclinic'
according to
/usr/data/users/saulius/automatic-downloads/retrospective/RSC/lib/dictionaries/cif_core.dic
dictionary named 'cif_core.dic' version 2.4.2 from 2011-04-26.

Automatic conversion script
Id: cif_fix_values 2281 2013-09-26 08:29:07Z andrius 
;
_cod_original_sg_symbol_H-M P21/n
_cod_database_code 7114047

loop_
_symmetry_equiv_pos_as_xyz
'x, y, z'
'-x+1/2, y+1/2, -z+1/2'
'-x, -y, -z'
'x-1/2, -y-1/2, z-1/2'

loop_
_atom_site_label
_atom_site_type_symbol
_atom_site_fract_x
_atom_site_fract_y
_atom_site_fract_z
_atom_site_U_iso_or_equiv
_atom_site_adp_type
_atom_site_occupancy
_atom_site_symmetry_multiplicity
_atom_site_calc_flag
_atom_site_refinement_flags
Fe1 Fe 0.49193(15) 0.28817(8) 0.06596(5) 0.0717(9) Uani 1 1 d U
C1 C 0.77925(15) 0.25582(8) 0.03357(5) 0.083(5) Uani 1 1 d RU
H1 H 0.7582 0.2850 0.0125 0.099 Uiso 1 1 calc R
C2 C 0.91077(15) 0.22550(8) 0.03746(5) 0.090(5) Uani 1 1 d RU
H2 H 0.9786 0.2342 0.0191 0.109 Uiso 1 1 calc R
C3 C 0.94197(15) 0.18231(8) 0.06854(5) 0.097(5) Uani 1 1 d RU
H3 H 1.0309 0.1618 0.0712 0.116 Uiso 1 1 calc R
C4 C 0.84164(15) 0.16945(8) 0.09574(5) 0.080(5) Uani 1 1 d RU
H4 H 0.8627 0.1402 0.1168 0.096 Uiso 1 1 calc R
C5 C 0.71012(15) 0.19977(8) 0.09186(5) 0.070(4) Uani 1 1 d RU
N1 N 0.67893(15) 0.24296(8) 0.06077(5) 0.063(3) Uani 1 1 d RU
C6 C 0.59767(15) 0.19483(8) 0.11816(5) 0.076(4) Uani 1 1 d RU
C7 C 0.59663(15) 0.14962(8) 0.14889(5) 0.078(5) Uani 1 1 d RU
H7 H 0.6726 0.1203 0.1534 0.094 Uiso 1 1 calc R
C8 C 0.48322(15) 0.14777(8) 0.17297(5) 0.082(5) Uani 1 1 d RDU
C9 C 0.37085(15) 0.19113(8) 0.16630(5) 0.094(5) Uani 1 1 d RU
H9 H 0.2942 0.1899 0.1826 0.113 Uiso 1 1 calc R
C10 C 0.37189(15) 0.23635(8) 0.13556(5) 0.075(5) Uani 1 1 d RU
N2 N 0.48530(15) 0.23819(8) 0.11149(5) 0.061(3) Uani 1 1 d RU
C11 C 0.27453(15) 0.28567(8) 0.12009(5) 0.076(5) Uani 1 1 d RU
C12 C 0.14776(15) 0.29932(8) 0.13694(5) 0.086(5) Uani 1 1 d RU
H12 H 0.1242 0.2770 0.1599 0.103 Uiso 1 1 calc R
C13 C 0.05582(15) 0.34595(8) 0.11983(5) 0.083(5) Uani 1 1 d RU
H13 H -0.0299 0.3552 0.1312 0.099 Uiso 1 1 calc R
C14 C 0.09065(15) 0.37893(8) 0.08587(5) 0.091(5) Uani 1 1 d RU
H14 H 0.0285 0.4105 0.0743 0.109 Uiso 1 1 calc R
C15 C 0.21742(15) 0.36529(8) 0.06903(5) 0.083(5) Uani 1 1 d RU
H15 H 0.2410 0.3876 0.0461 0.099 Uiso 1 1 calc R
N3 N 0.30936(15) 0.31866(8) 0.08614(5) 0.071(4) Uani 1 1 d RU
C16 C 0.64201(15) 0.37912(8) 0.12512(5) 0.085(5) Uani 1 1 d RU
H16 H 0.6187 0.3490 0.1447 0.102 Uiso 1 1 calc R
C17 C 0.72083(15) 0.43499(8) 0.13528(5) 0.088(5) Uani 1 1 d RU
H17 H 0.7508 0.4427 0.1618 0.106 Uiso 1 1 calc R
C18 C 0.75531(15) 0.47952(8) 0.10627(5) 0.086(5) Uani 1 1 d RU
H18 H 0.8086 0.5173 0.1131 0.103 Uiso 1 1 calc R
C19 C 0.71096(15) 0.46817(8) 0.06710(5) 0.075(4) Uani 1 1 d RU
H19 H 0.7343 0.4983 0.0475 0.090 Uiso 1 1 calc R
C20 C 0.63213(15) 0.41230(8) 0.05694(5) 0.070(4) Uani 1 1 d RU
N4 N 0.59765(15) 0.36777(8) 0.08595(5) 0.067(4) Uani 1 1 d RU
C21 C 0.57806(15) 0.39704(8) 0.01663(5) 0.078(5) Uani 1 1 d RU
C22 C 0.59631(15) 0.42735(8) -0.01942(5) 0.084(5) Uani 1 1 d RU
H22 H 0.6507 0.4660 -0.0205 0.100 Uiso 1 1 calc R
C23 C 0.53416(15) 0.40053(8) -0.05391(5) 0.084(5) Uani 1 1 d RDU
C24 C 0.45376(15) 0.34341(8) -0.05235(5) 0.083(5) Uani 1 1 d RU
H24 H 0.4117 0.3253 -0.0757 0.100 Uiso 1 1 calc R
C25 C 0.43552(15) 0.31310(8) -0.01629(5) 0.064(4) Uani 1 1 d RU
N5 N 0.49767(15) 0.33992(8) 0.01819(5) 0.066(3) Uani 1 1 d RU
C26 C 0.36399(15) 0.24843(8) -0.00716(5) 0.069(4) Uani 1 1 d RU
C27 C 0.28414(15) 0.21339(8) -0.03573(5) 0.079(5) Uani 1 1 d RU
H27 H 0.2708 0.2303 -0.0615 0.095 Uiso 1 1 calc R
C28 C 0.22400(15) 0.15340(8) -0.02625(5) 0.092(5) Uani 1 1 d RU
H28 H 0.1700 0.1297 -0.0456 0.111 Uiso 1 1 calc R
C29 C 0.24372(15) 0.12846(8) 0.01181(5) 0.086(5) Uani 1 1 d RU
H29 H 0.2030 0.0879 0.0182 0.103 Uiso 1 1 calc R
C30 C 0.32357(15) 0.16351(8) 0.04038(5) 0.082(5) Uani 1 1 d RU
H30 H 0.3369 0.1466 0.0661 0.098 Uiso 1 1 calc R
N6 N 0.38371(15) 0.22349(8) 0.03089(5) 0.080(4) Uani 1 1 d RU
C31 C 0.5700(13) 0.0619(7) 0.2146(4) 0.095(5) Uani 1 1 d DU
H31A H 0.6579 0.0858 0.2212 0.114 Uiso 1 1 calc R
H31B H 0.5856 0.0320 0.1926 0.114 Uiso 1 1 calc R
C32 C 0.5266(14) 0.0224(7) 0.2505(4) 0.100(5) Uani 1 1 d DU
H32A H 0.6068 -0.0033 0.2616 0.120 Uiso 1 1 calc R
H32B H 0.4955 0.0524 0.2709 0.120 Uiso 1 1 calc R
C33 C 0.3737(15) -0.0556(7) 0.2716(4) 0.093(5) Uani 1 1 d DU
H33A H 0.3185 -0.0273 0.2883 0.112 Uiso 1 1 calc R
H33B H 0.4575 -0.0712 0.2872 0.112 Uiso 1 1 calc R
C34 C 0.2848(12) -0.1139(7) 0.2560(4) 0.103(5) Uani 1 1 d DU
H34A H 0.3320 -0.1355 0.2346 0.124 Uiso 1 1 calc R
H34B H 0.2746 -0.1461 0.2771 0.124 Uiso 1 1 calc R
C35 C 0.0681(11) -0.1474(6) 0.2295(4) 0.106(6) Uani 1 1 d DU
H35A H 0.0645 -0.1784 0.2516 0.127 Uiso 1 1 calc R
H35B H 0.1136 -0.1697 0.2080 0.127 Uiso 1 1 calc R
C36 C -0.0817(6) -0.1274(3) 0.2155(2) 0.106(6) Uani 1 1 d DU
H36A H -0.1405 -0.1666 0.2104 0.127 Uiso 1 1 calc R
H36B H -0.1246 -0.1006 0.2356 0.127 Uiso 1 1 calc R
C37 C -0.1879(6) -0.0766(3) 0.1562(2) 0.093(5) Uani 1 1 d RDU
C38 C -0.3179(6) -0.1025(3) 0.1651(2) 0.099(5) Uani 1 1 d RU
H38 H -0.3255 -0.1277 0.1881 0.119 Uiso 1 1 calc R
C39 C -0.4366(6) -0.0913(3) 0.1400(2) 0.111(6) Uani 1 1 d RU
H39 H -0.5244 -0.1089 0.1460 0.133 Uiso 1 1 calc R
C40 C -0.4253(6) -0.0542(3) 0.1059(2) 0.108(6) Uani 1 1 d RU
H40 H -0.5056 -0.0466 0.0889 0.129 Uiso 1 1 calc R
C41 C -0.2954(6) -0.0282(3) 0.0970(2) 0.085(5) Uani 1 1 d RU
C42 C -0.1767(6) -0.0395(3) 0.1221(2) 0.090(5) Uani 1 1 d RU
H42 H -0.0889 -0.0219 0.1160 0.109 Uiso 1 1 calc R
C43 C -0.2718(16) 0.0121(7) 0.0616(5) 0.078(5) Uani 1 1 d U
C44 C -0.1442(15) 0.0175(7) 0.0437(5) 0.077(5) Uani 1 1 d U
H44 H -0.0636 -0.0045 0.0545 0.092 Uiso 1 1 calc R
C45 C -0.1360(15) 0.0549(8) 0.0105(5) 0.079(5) Uani 1 1 d U
H45 H -0.0489 0.0595 -0.0011 0.095 Uiso 1 1 calc R
C46 C -0.2507(18) 0.0852(7) -0.0058(5) 0.082(5) Uani 1 1 d U
N7 N -0.3761(13) 0.0817(6) 0.0100(4) 0.097(5) Uani 1 1 d U
C47 C -0.3868(5) 0.0442(2) 0.04430(16) 0.100(5) Uani 1 1 d U
H47 H -0.4744 0.0411 0.0557 0.119 Uiso 1 1 calc R
C48 C -0.2409(5) 0.1282(2) -0.04051(16) 0.076(5) Uani 1 1 d RU
C49 C -0.3541(5) 0.1674(2) -0.05390(16) 0.096(5) Uani 1 1 d RU
H49 H -0.4383 0.1670 -0.0406 0.115 Uiso 1 1 calc R
C50 C -0.3428(5) 0.2071(2) -0.08691(16) 0.102(6) Uani 1 1 d RU
H50 H -0.4193 0.2336 -0.0960 0.123 Uiso 1 1 calc R
C51 C -0.2183(5) 0.2077(2) -0.10653(16) 0.084(5) Uani 1 1 d RU
C52 C -0.1051(5) 0.1685(2) -0.09314(16) 0.087(5) Uani 1 1 d RU
H52 H -0.0210 0.1689 -0.1064 0.104 Uiso 1 1 calc R
N8 N -0.1164(5) 0.1288(2) -0.06013(16) 0.086(4) Uani 1 1 d RU
C53 C -0.2031(5) 0.2473(2) -0.14211(16) 0.085(5) Uani 1 1 d RU
C54 C -0.3130(5) 0.2541(2) -0.17079(16) 0.100(6) Uani 1 1 d RU
H54 H -0.4017 0.2355 -0.1668 0.120 Uiso 1 1 calc R
C55 C -0.2917(5) 0.2885(2) -0.20533(16) 0.098(6) Uani 1 1 d RU
H55 H -0.3660 0.2931 -0.2247 0.118 Uiso 1 1 calc R
C56 C -0.1604(5) 0.3161(2) -0.21120(16) 0.093(5) Uani 1 1 d RU
H56 H -0.1460 0.3393 -0.2346 0.111 Uiso 1 1 calc R
C57 C -0.0505(5) 0.3093(2) -0.18253(16) 0.093(5) Uani 1 1 d RDU
C58 C -0.0718(5) 0.2749(2) -0.14798(16) 0.091(5) Uani 1 1 d RU
H58 H 0.0025 0.2703 -0.1286 0.109 Uiso 1 1 calc R
C59 C 0.1869(12) 0.3363(8) -0.1651(4) 0.099(5) Uani 1 1 d DU
H59A H 0.2059 0.2906 -0.1572 0.118 Uiso 1 1 calc R
H59B H 0.1655 0.3615 -0.1416 0.118 Uiso 1 1 calc R
C60 C 0.3160(14) 0.3658(7) -0.1838(5) 0.113(6) Uani 1 1 d DU
H60A H 0.4007 0.3591 -0.1663 0.135 Uiso 1 1 calc R
H60B H 0.3303 0.3439 -0.2090 0.135 Uiso 1 1 calc R
C61 C 0.3958(14) 0.4619(9) -0.2152(4) 0.122(6) Uani 1 1 d DU
H61A H 0.3728 0.5083 -0.2204 0.147 Uiso 1 1 calc R
H61B H 0.3886 0.4387 -0.2406 0.147 Uiso 1 1 calc R
C62 C 0.5482(15) 0.4574(8) -0.1981(4) 0.112(6) Uani 1 1 d DU
H62A H 0.5766 0.4111 -0.1952 0.134 Uiso 1 1 calc R
H62B H 0.6118 0.4791 -0.2157 0.134 Uiso 1 1 calc R
C63 C 0.6806(14) 0.4712(8) -0.1371(4) 0.105(6) Uani 1 1 d DU
H63A H 0.7570 0.5022 -0.1420 0.127 Uiso 1 1 calc R
H63B H 0.7113 0.4269 -0.1442 0.127 Uiso 1 1 calc R
C64 C 0.6484(14) 0.4733(7) -0.0936(4) 0.102(6) Uani 1 1 d DU
H64A H 0.7338 0.4660 -0.0764 0.123 Uiso 1 1 calc R
H64B H 0.6055 0.5154 -0.0867 0.123 Uiso 1 1 calc R
O1 O 0.4587(9) 0.1074(5) 0.2036(2) 0.092(3) Uani 1 1 d DU
O2 O 0.4138(11) -0.0204(5) 0.2375(3) 0.096(3) Uani 1 1 d DU
O3 O 0.1491(10) -0.0912(5) 0.2418(3) 0.094(3) Uani 1 1 d DU
O4 O -0.0701(8) -0.0900(5) 0.1798(3) 0.106(4) Uani 1 1 d DU
O5 O 0.0706(9) 0.3390(5) -0.1935(3) 0.104(4) Uani 1 1 d DU
O6 O 0.2933(11) 0.4347(6) -0.1902(3) 0.107(4) Uani 1 1 d DU
O7 O 0.5561(11) 0.4888(5) -0.1607(3) 0.107(4) Uani 1 1 d DU
O8 O 0.5505(10) 0.4198(5) -0.0909(2) 0.096(4) Uani 1 1 d DU
P1 P 0.8371(5) 0.2686(3) 0.21636(18) 0.0984(17) Uani 1 1 d U
F1 F 0.6719(8) 0.2689(5) 0.2158(3) 0.137(4) Uani 1 1 d U
F2 F 0.8302(8) 0.2662(4) 0.1691(3) 0.105(3) Uani 1 1 d U
F3 F 0.8323(11) 0.3483(5) 0.2152(3) 0.158(4) Uani 1 1 d U
F4 F 0.8381(10) 0.1880(5) 0.2172(3) 0.140(4) Uani 1 1 d U
F5 F 0.8478(9) 0.2714(4) 0.2630(3) 0.116(3) Uani 1 1 d U
F6 F 1.0022(9) 0.2682(5) 0.2166(3) 0.137(4) Uani 1 1 d U
P2 P 0.9860(5) 0.6146(3) 0.03940(18) 0.1021(18) Uani 1 1 d U
F7 F 1.0262(9) 0.5463(6) 0.0572(4) 0.191(6) Uani 1 1 d U
F8 F 0.8484(8) 0.5838(5) 0.0179(3) 0.127(4) Uani 1 1 d U
F9 F 1.0740(9) 0.5992(6) 0.0025(3) 0.148(4) Uani 1 1 d U
F10 F 0.9420(10) 0.6807(6) 0.0181(4) 0.194(6) Uani 1 1 d U
F11 F 0.8937(11) 0.6327(8) 0.0744(3) 0.203(6) Uani 1 1 d U
F12 F 1.1225(9) 0.6459(5) 0.0603(3) 0.140(4) Uani 1 1 d U
C65 C 0.2346(16) -0.0148(8) 0.1458(5) 0.137(7) Uani 1 1 d DU
H65A H 0.1724 -0.0512 0.1513 0.165 Uiso 1 1 calc R
H65B H 0.3167 -0.0158 0.1642 0.165 Uiso 1 1 calc R
H65C H 0.2646 -0.0188 0.1191 0.165 Uiso 1 1 calc R
C66 C 0.1554(17) 0.0508(8) 0.1501(5) 0.127(8) Uani 1 1 d DU
C67 C 0.0982(19) 0.0652(11) 0.1904(5) 0.176(10) Uani 1 1 d DU
H67A H 0.1100 0.1117 0.1965 0.211 Uiso 1 1 calc R
H67B H 0.1497 0.0392 0.2105 0.211 Uiso 1 1 calc R
H67C H -0.0013 0.0540 0.1898 0.211 Uiso 1 1 calc R
O9 O 0.1450(16) 0.0836(8) 0.1201(5) 0.188(7) Uani 1 1 d DU

loop_
_atom_site_aniso_label
_atom_site_aniso_U_11
_atom_site_aniso_U_22
_atom_site_aniso_U_33
_atom_site_aniso_U_23
_atom_site_aniso_U_13
_atom_site_aniso_U_12
Fe1 0.0460(15) 0.085(2) 0.084(2) -0.0023(15) 0.0009(12) 0.0000(12)
C1 0.072(11) 0.091(12) 0.089(12) -0.010(9) 0.024(9) -0.003(9)
C2 0.066(10) 0.091(13) 0.114(13) -0.008(10) 0.006(10) -0.001(9)
C3 0.045(9) 0.138(14) 0.110(14) -0.017(11) 0.027(9) -0.010(9)
C4 0.057(10) 0.081(11) 0.100(12) 0.003(9) -0.008(8) 0.025(8)
C5 0.036(8) 0.109(12) 0.067(11) -0.021(8) 0.020(8) -0.004(8)
N1 0.057(7) 0.074(9) 0.056(9) -0.016(6) -0.020(6) 0.015(6)
C6 0.073(10) 0.080(11) 0.072(11) 0.007(8) -0.006(8) -0.004(8)
C7 0.037(8) 0.092(12) 0.106(13) -0.031(9) 0.010(8) -0.003(8)
C8 0.070(10) 0.091(12) 0.082(13) 0.000(9) -0.025(9) 0.013(9)
C9 0.065(10) 0.130(15) 0.087(13) -0.007(10) -0.006(9) -0.012(9)
C10 0.037(8) 0.109(12) 0.078(12) -0.009(9) 0.005(8) 0.006(8)
N2 0.055(7) 0.069(8) 0.057(8) 0.024(6) -0.013(6) -0.002(6)
C11 0.062(9) 0.103(12) 0.064(11) -0.009(9) 0.000(9) 0.003(8)
C12 0.052(9) 0.117(13) 0.087(12) 0.014(9) -0.008(8) -0.004(9)
C13 0.052(9) 0.124(14) 0.072(12) 0.003(10) 0.011(8) 0.002(8)
C14 0.034(8) 0.137(14) 0.103(13) -0.024(10) 0.011(9) 0.008(9)
C15 0.062(9) 0.094(12) 0.090(12) 0.000(9) -0.018(8) -0.010(8)
N3 0.044(7) 0.113(10) 0.056(9) -0.024(7) 0.007(6) 0.003(6)
C16 0.044(8) 0.126(13) 0.083(11) -0.014(10) -0.018(8) 0.016(8)
C17 0.065(10) 0.104(14) 0.092(13) -0.019(10) -0.017(9) 0.007(9)
C18 0.075(10) 0.098(13) 0.083(13) -0.032(10) -0.020(9) 0.002(9)
C19 0.052(9) 0.074(11) 0.100(12) -0.019(9) 0.014(8) 0.000(7)
C20 0.061(9) 0.072(11) 0.078(12) -0.005(9) 0.001(8) 0.013(8)
N4 0.027(6) 0.066(8) 0.109(11) -0.001(7) 0.005(6) -0.005(5)
C21 0.038(8) 0.098(12) 0.098(13) -0.011(10) 0.010(8) -0.025(7)
C22 0.072(10) 0.108(13) 0.072(12) 0.009(10) 0.014(9) 0.009(9)
C23 0.044(9) 0.089(12) 0.119(14) -0.035(11) 0.008(10) 0.002(8)
C24 0.076(10) 0.121(14) 0.053(11) -0.006(10) 0.008(8) 0.049(9)
C25 0.021(7) 0.076(11) 0.094(12) -0.025(9) 0.004(7) -0.005(6)
N5 0.047(7) 0.090(9) 0.059(9) 0.011(7) 0.001(6) 0.022(6)
C26 0.038(8) 0.087(11) 0.084(12) -0.017(9) 0.006(8) 0.001(7)
C27 0.041(9) 0.096(13) 0.099(12) -0.028(10) 0.002(8) -0.001(8)
C28 0.067(10) 0.104(14) 0.102(13) -0.012(11) -0.019(9) 0.006(9)
C29 0.041(8) 0.101(12) 0.115(14) -0.007(10) -0.006(9) -0.022(8)
C30 0.047(9) 0.082(12) 0.119(13) 0.011(10) 0.022(8) -0.016(8)
N6 0.037(7) 0.115(11) 0.085(10) -0.010(8) -0.007(6) 0.014(7)
C31 0.064(10) 0.122(14) 0.096(13) 0.034(10) -0.022(9) 0.006(9)
C32 0.071(10) 0.149(15) 0.077(13) 0.018(11) -0.014(9) 0.005(10)
C33 0.092(11) 0.123(14) 0.063(12) 0.005(11) -0.013(9) 0.015(10)
C34 0.084(11) 0.126(14) 0.098(13) 0.026(11) -0.016(10) 0.002(10)
C35 0.084(11) 0.136(15) 0.096(13) -0.011(11) -0.012(10) 0.010(11)
C36 0.100(12) 0.127(14) 0.088(13) 0.023(11) -0.012(10) -0.010(10)
C37 0.054(10) 0.118(13) 0.108(13) -0.011(10) 0.015(10) -0.004(9)
C38 0.084(11) 0.116(13) 0.096(12) 0.017(10) -0.010(10) 0.012(10)
C39 0.084(11) 0.143(15) 0.107(14) 0.021(11) 0.020(10) -0.020(11)
C40 0.046(9) 0.144(15) 0.133(15) -0.002(12) 0.011(10) -0.011(10)
C41 0.072(10) 0.096(12) 0.087(13) -0.023(10) -0.001(10) 0.006(9)
C42 0.080(11) 0.125(14) 0.067(12) -0.007(10) 0.007(9) -0.005(10)
C43 0.049(9) 0.077(11) 0.107(13) -0.017(9) -0.017(9) -0.007(8)
C44 0.038(9) 0.083(12) 0.110(14) -0.008(10) 0.010(9) 0.002(8)
C45 0.050(10) 0.103(13) 0.085(13) 0.004(10) 0.017(9) 0.003(9)
C46 0.063(10) 0.078(11) 0.104(13) 0.000(9) -0.014(10) 0.008(9)
N7 0.046(8) 0.118(12) 0.126(12) 0.001(9) 0.001(8) 0.004(7)
C47 0.060(10) 0.132(15) 0.105(14) 0.002(11) 0.002(10) -0.009(10)
C48 0.052(9) 0.086(11) 0.086(12) -0.014(9) -0.028(8) 0.005(8)
C49 0.047(9) 0.131(14) 0.109(14) -0.005(11) 0.001(9) 0.009(9)
C50 0.061(10) 0.109(14) 0.137(15) -0.008(11) 0.002(10) 0.009(9)
C51 0.054(9) 0.111(12) 0.085(12) -0.002(9) -0.015(9) 0.001(9)
C52 0.051(9) 0.132(14) 0.077(12) 0.004(10) 0.004(9) -0.015(9)
N8 0.054(8) 0.114(11) 0.094(11) -0.008(8) 0.026(7) -0.005(7)
C53 0.075(10) 0.107(12) 0.073(12) -0.006(9) 0.000(9) 0.006(9)
C54 0.074(10) 0.118(13) 0.105(15) -0.016(11) -0.014(10) 0.000(10)
C55 0.067(10) 0.127(14) 0.098(13) -0.018(11) -0.009(10) 0.005(10)
C56 0.073(10) 0.097(12) 0.109(13) 0.013(10) 0.009(10) -0.008(9)
C57 0.057(10) 0.106(13) 0.111(14) -0.026(10) -0.022(10) -0.007(9)
C58 0.084(11) 0.099(13) 0.089(13) -0.018(10) -0.005(10) -0.002(9)
C59 0.054(10) 0.131(13) 0.112(13) -0.004(11) 0.013(10) -0.022(9)
C60 0.073(11) 0.137(16) 0.127(14) 0.006(13) 0.003(10) 0.008(11)
C61 0.083(12) 0.167(16) 0.119(14) 0.012(12) 0.029(12) -0.025(12)
C62 0.102(13) 0.146(15) 0.088(14) 0.000(12) 0.001(11) -0.019(11)
C63 0.084(11) 0.143(14) 0.091(13) -0.004(12) 0.010(11) -0.005(10)
C64 0.059(10) 0.121(14) 0.125(14) 0.000(12) -0.005(10) -0.028(9)
O1 0.086(7) 0.108(9) 0.081(8) 0.015(6) -0.006(6) -0.002(6)
O2 0.087(7) 0.118(9) 0.081(8) 0.007(7) -0.011(6) -0.001(6)
O3 0.083(7) 0.093(8) 0.104(8) 0.012(7) -0.020(6) 0.006(6)
O4 0.082(7) 0.128(10) 0.105(9) 0.023(7) -0.007(7) -0.003(6)
O5 0.073(7) 0.122(9) 0.116(9) 0.007(7) -0.013(7) -0.013(6)
O6 0.083(8) 0.125(10) 0.114(9) -0.009(8) 0.016(7) -0.001(7)
O7 0.102(8) 0.128(10) 0.089(9) -0.003(7) -0.010(7) -0.003(7)
O8 0.078(7) 0.134(10) 0.075(8) -0.009(7) 0.006(6) 0.003(6)
P1 0.061(4) 0.146(6) 0.088(5) -0.003(4) 0.005(3) -0.002(3)
F1 0.072(6) 0.190(11) 0.150(9) -0.047(8) 0.015(6) -0.009(6)
F2 0.096(6) 0.141(9) 0.077(7) -0.006(6) 0.002(5) -0.017(5)
F3 0.248(12) 0.053(7) 0.166(10) 0.007(7) -0.045(8) -0.009(7)
F4 0.201(10) 0.060(7) 0.157(10) 0.005(6) 0.006(7) 0.013(7)
F5 0.128(8) 0.132(9) 0.089(8) -0.011(6) 0.026(6) 0.003(6)
F6 0.076(7) 0.212(12) 0.123(8) 0.004(7) 0.007(6) -0.007(6)
P2 0.067(4) 0.134(6) 0.106(5) 0.003(4) 0.005(4) 0.003(3)
F7 0.110(8) 0.145(11) 0.308(15) 0.106(10) -0.078(9) -0.008(7)
F8 0.078(6) 0.156(10) 0.145(9) 0.044(7) -0.014(6) -0.015(6)
F9 0.090(7) 0.214(12) 0.144(9) -0.040(9) 0.047(7) -0.004(7)
F10 0.129(9) 0.154(12) 0.300(16) 0.098(11) 0.017(9) 0.018(8)
F11 0.142(10) 0.348(19) 0.123(10) -0.059(11) 0.055(8) -0.012(10)
F12 0.110(7) 0.145(10) 0.161(9) -0.032(7) -0.012(7) -0.024(6)
C65 0.088(12) 0.110(17) 0.21(2) -0.006(15) -0.016(12) 0.005(11)
C66 0.072(13) 0.118(19) 0.19(2) 0.003(18) -0.016(16) -0.020(12)
C67 0.149(18) 0.27(3) 0.111(17) -0.013(18) 0.059(14) -0.083(17)
O9 0.178(13) 0.192(17) 0.186(15) 0.064(12) -0.059(11) -0.041(11)

loop_
_atom_type_symbol
_atom_type_description
_atom_type_scat_dispersion_real
_atom_type_scat_dispersion_imag
_atom_type_scat_source
C C 0.0181 0.0091 'International Tables Vol C Tables 4.2.6.8 and 6.1.1.4'
H H 0.0000 0.0000 'International Tables Vol C Tables 4.2.6.8 and 6.1.1.4'
Fe Fe -1.1336 3.1974 'International Tables Vol C Tables 4.2.6.8 and 6.1.1.4'
N N 0.0311 0.0180 'International Tables Vol C Tables 4.2.6.8 and 6.1.1.4'
P P 0.2955 0.4335 'International Tables Vol C Tables 4.2.6.8 and 6.1.1.4'
F F 0.0727 0.0534 'International Tables Vol C Tables 4.2.6.8 and 6.1.1.4'
O O 0.0492 0.0322 'International Tables Vol C Tables 4.2.6.8 and 6.1.1.4'

loop_
_geom_angle_atom_site_label_1
_geom_angle_atom_site_label_2
_geom_angle_atom_site_label_3
_geom_angle
N2 Fe1 N5 179.5
N2 Fe1 N4 101.5
N5 Fe1 N4 78.9
N2 Fe1 N3 79.0
N5 Fe1 N3 100.8
N4 Fe1 N3 93.5
N2 Fe1 N6 95.5
N5 Fe1 N6 84.1
N4 Fe1 N6 163.0
N3 Fe1 N6 89.0
N2 Fe1 N1 84.1
N5 Fe1 N1 96.0
N4 Fe1 N1 88.3
N3 Fe1 N1 163.1
N6 Fe1 N1 94.1
N1 C1 C2 120.0
C3 C2 C1 120.0
C2 C3 C4 120.0
C5 C4 C3 120.0
C4 C5 N1 120.0
C4 C5 C6 127.3
N1 C5 C6 112.6
C1 N1 C5 120.0
C1 N1 Fe1 127.9
C5 N1 Fe1 111.7
C7 C6 N2 120.0
C7 C6 C5 123.5
N2 C6 C5 116.5
C6 C7 C8 120.0
O1 C8 C7 130.0(4)
O1 C8 C9 110.0(4)
C7 C8 C9 120.0
C8 C9 C10 120.0
N2 C10 C9 120.0
N2 C10 C11 105.6
C9 C10 C11 134.4
C10 N2 C6 120.0
C10 N2 Fe1 124.9
C6 N2 Fe1 114.7
C12 C11 N3 120.0
C12 C11 C10 122.7
N3 C11 C10 117.3
C13 C12 C11 120.0
C12 C13 C14 120.0
C15 C14 C13 120.0
C14 C15 N3 120.0
C15 N3 C11 120.0
C15 N3 Fe1 127.0
C11 N3 Fe1 112.9
C17 C16 N4 120.0
C16 C17 C18 120.0
C19 C18 C17 120.0
C20 C19 C18 120.0
N4 C20 C19 120.0
N4 C20 C21 116.1
C19 C20 C21 123.8
C20 N4 C16 120.0
C20 N4 Fe1 114.8
C16 N4 Fe1 125.2
C22 C21 N5 120.0
C22 C21 C20 132.4
N5 C21 C20 107.6
C21 C22 C23 120.0
O8 C23 C24 112.1(5)
O8 C23 C22 127.7(5)
C24 C23 C22 120.0
C23 C24 C25 120.0
N5 C25 C24 120.0
N5 C25 C26 109.8
C24 C25 C26 130.0
C25 N5 C21 120.0
C25 N5 Fe1 117.5
C21 N5 Fe1 121.8
C27 C26 N6 120.0
C27 C26 C25 122.1
N6 C26 C25 117.9
C26 C27 C28 120.0
C27 C28 C29 120.0
C30 C29 C28 120.0
C29 C30 N6 120.0
C30 N6 C26 120.0
C30 N6 Fe1 129.5
C26 N6 Fe1 110.4
O1 C31 C32 108.3(11)
O2 C32 C31 107.7(12)
O2 C33 C34 105.7(12)
O3 C34 C33 109.7(11)
O3 C35 C36 110.7(9)
O4 C36 C35 106.6(8)
O4 C37 C38 120.1(4)
O4 C37 C42 119.8(4)
C38 C37 C42 120.0
C39 C38 C37 120.0
C38 C39 C40 120.0
C41 C40 C39 120.0
C40 C41 C42 120.0
C40 C41 C43 124.4(6)
C42 C41 C43 115.6(6)
C37 C42 C41 120.0
C47 C43 C44 117.8(14)
C47 C43 C41 117.0(12)
C44 C43 C41 125.1(13)
C45 C44 C43 119.9(15)
C46 C45 C44 120.7(16)
N7 C46 C45 122.1(16)
N7 C46 C48 116.9(13)
C45 C46 C48 120.8(16)
C46 N7 C47 118.3(11)
C43 C47 N7 121.2(10)
C49 C48 N8 120.0
C49 C48 C46 121.0(7)
N8 C48 C46 118.9(7)
C48 C49 C50 120.0
C49 C50 C51 120.0
C50 C51 C52 120.0
C50 C51 C53 121.9
C52 C51 C53 118.1
N8 C52 C51 120.0
C52 N8 C48 120.0
C54 C53 C58 120.0
C54 C53 C51 121.7
C58 C53 C51 118.2
C53 C54 C55 120.0
C54 C55 C56 120.0
C55 C56 C57 120.0
O5 C57 C58 128.2(5)
O5 C57 C56 111.8(5)
C58 C57 C56 120.0
C57 C58 C53 120.0
O5 C59 C60 108.0(10)
O6 C60 C59 109.1(13)
O6 C61 C62 114.1(12)
O7 C62 C61 108.2(12)
O7 C63 C64 109.1(12)
O8 C64 C63 102.0(11)
C8 O1 C31 115.5(9)
C32 O2 C33 106.5(11)
C35 O3 C34 107.5(9)
C37 O4 C36 119.9(6)
C57 O5 C59 115.3(9)
C60 O6 C61 111.3(12)
C62 O7 C63 112.7(12)
C23 O8 C64 113.1(9)
F6 P1 F1 179.7(7)
F6 P1 F5 89.5(5)
F1 P1 F5 90.9(5)
F6 P1 F2 89.2(5)
F1 P1 F2 90.4(5)
F5 P1 F2 178.7(5)
F6 P1 F3 91.9(6)
F1 P1 F3 88.2(6)
F5 P1 F3 89.3(6)
F2 P1 F3 90.4(6)
F6 P1 F4 89.4(6)
F1 P1 F4 90.5(6)
F5 P1 F4 91.1(6)
F2 P1 F4 89.2(6)
F3 P1 F4 178.6(6)
F7 P2 F11 92.8(8)
F7 P2 F10 175.3(8)
F11 P2 F10 90.2(8)
F7 P2 F12 90.5(6)
F11 P2 F12 92.6(6)
F10 P2 F12 92.9(7)
F7 P2 F9 90.2(7)
F11 P2 F9 176.7(8)
F10 P2 F9 86.7(7)
F12 P2 F9 88.8(6)
F7 P2 F8 90.2(6)
F11 P2 F8 87.7(6)
F10 P2 F8 86.3(6)
F12 P2 F8 179.2(7)
F9 P2 F8 90.9(6)
O9 C66 C67 129.1(18)
O9 C66 C65 114.1(16)
C67 C66 C65 116.9(16)

loop_
_geom_bond_atom_site_label_1
_geom_bond_atom_site_label_2
_geom_bond_distance
Fe1 N2 1.8533
Fe1 N5 1.9355
Fe1 N4 1.9981
Fe1 N3 1.9982
Fe1 N6 2.0115
Fe1 N1 2.0138
C1 N1 1.3900
C1 C2 1.3900
C2 C3 1.3900
C3 C4 1.3900
C4 C5 1.3900
C5 N1 1.3900
C5 C6 1.4351
C6 C7 1.3900
C6 N2 1.3900
C7 C8 1.3900
C8 O1 1.356(7)
C8 C9 1.3900
C9 C10 1.3900
C10 N2 1.3900
C10 C11 1.4394
C11 C12 1.3900
C11 N3 1.3900
C12 C13 1.3900
C13 C14 1.3900
C14 C15 1.3900
C15 N3 1.3900
C16 C17 1.3900
C16 N4 1.3900
C17 C18 1.3900
C18 C19 1.3900
C19 C20 1.3900
C20 N4 1.3900
C20 C21 1.4658
C21 C22 1.3900
C21 N5 1.3900
C22 C23 1.3900
C23 O8 1.335(7)
C23 C24 1.3900
C24 C25 1.3900
C25 N5 1.3900
C25 C26 1.5174
C26 C27 1.3900
C26 N6 1.3901
C27 C28 1.3900
C28 C29 1.3900
C29 C30 1.3900
C30 N6 1.3900
C31 O1 1.435(8)
C31 C32 1.534(8)
C32 O2 1.428(8)
C33 O2 1.433(8)
C33 C34 1.528(9)
C34 O3 1.423(8)
C35 O3 1.423(8)
C35 C36 1.526(8)
C36 O4 1.440(7)
C37 O4 1.365(7)
C37 C38 1.3900
C37 C42 1.3900
C38 C39 1.3900
C39 C40 1.3900
C40 C41 1.3900
C41 C42 1.3900
C41 C43 1.482(16)
C43 C47 1.372(14)
C43 C44 1.390(18)
C44 C45 1.366(17)
C45 C46 1.339(17)
C46 N7 1.335(17)
C46 C48 1.474(16)
N7 C47 1.400(14)
C48 C49 1.3900
C48 N8 1.3900
C49 C50 1.3900
C50 C51 1.3900
C51 C52 1.3900
C51 C53 1.4659
C52 N8 1.3900
C53 C54 1.3900
C53 C58 1.3900
C54 C55 1.3900
C55 C56 1.3900
C56 C57 1.3900
C57 O5 1.369(7)
C57 C58 1.3900
C59 O5 1.422(8)
C59 C60 1.535(9)
C60 O6 1.428(9)
C61 O6 1.441(8)
C61 C62 1.528(9)
C62 O7 1.418(8)
C63 O7 1.431(8)
C63 C64 1.530(8)
C64 O8 1.434(8)
P1 F6 1.565(9)
P1 F1 1.566(9)
P1 F5 1.580(10)
P1 F2 1.604(9)
P1 F3 1.618(10)
P1 F4 1.637(10)
P2 F7 1.551(11)
P2 F11 1.562(11)
P2 F10 1.568(11)
P2 F12 1.571(9)
P2 F9 1.578(10)
P2 F8 1.586(9)
C65 C66 1.540(9)
C66 O9 1.217(9)
C66 C67 1.530(9)
